data_1502817
loop_
_publ_author_name
'Maldonado, Emma'
'D\'iaz-Arumir, Humberto'
'Toscano, R. Alfredo'
'Mart\'inez, Mahinda'

_publ_section_title
;
 Lupane triterpenes with a \d-lactone at ring E, from Lippia mexicana.
;
_journal_issue 11
_journal_name_full 'Journal of natural products'
_journal_page_first 1969
_journal_page_last 1972
_journal_paper_doi 10.1021/np100571v
_journal_volume 73
_journal_year 2010
_chemical_absolute_configuration rm
_chemical_formula_moiety 'C30 H46 O4, (C6H14)0.42511'
_chemical_formula_sum 'C32.55 H51.96 O4'
_chemical_formula_weight 507.34
_chemical_name_systematic
; 
 ? 
;
_space_group_IT_number 170
_symmetry_cell_setting hexagonal
_symmetry_space_group_name_Hall 'P 65'
_symmetry_space_group_name_H-M 'P 65'
_atom_sites_solution_hydrogens geom
_atom_sites_solution_primary direct
_atom_sites_solution_secondary difmap
_audit_creation_method SHELXL-97
_cell_angle_alpha 90.00
_cell_angle_beta 90.00
_cell_angle_gamma 120.00
_cell_formula_units_Z 6
_cell_length_a 20.2775(16)
_cell_length_b 20.2775(16)
_cell_length_c 11.8524(19)
_cell_measurement_reflns_used 6547
_cell_measurement_temperature 100(2)
_cell_measurement_theta_max 27.71
_cell_measurement_theta_min 2.32
_cell_volume 4220.5(8)
_computing_cell_refinement 'SMART V 5.625 (Bruker, 1999)'
_computing_data_collection 'SMART V 5.625 (Bruker, 1999)'
_computing_data_reduction 'SAINT V 6.23C (Bruker, 1999)'
_computing_molecular_graphics 'SHELXTL V 6.12 (Sheldrick, 2000)'
_computing_publication_material 'SHELXTL V 6.12 (Sheldrick, 2000)'
_computing_structure_refinement 'SHELXTL V 6.12 (Sheldrick, 2000)'
_computing_structure_solution 'SHELXTL V 6.12 (Sheldrick, 2000)'
_diffrn_ambient_temperature 100(2)
_diffrn_detector_area_resol_mean 0.661
_diffrn_measured_fraction_theta_full 0.997
_diffrn_measured_fraction_theta_max 0.997
_diffrn_measurement_device_type 'Bruker Smart Apex CCD diffractometer'
_diffrn_measurement_method \w-scans
_diffrn_radiation_monochromator graphite
_diffrn_radiation_source 'fine-focus sealed tube'
_diffrn_radiation_type MoK\a
_diffrn_radiation_wavelength 0.71073
_diffrn_reflns_av_R_equivalents 0.0916
_diffrn_reflns_av_sigmaI/netI 0.0453
_diffrn_reflns_limit_h_max 26
_diffrn_reflns_limit_h_min -26
_diffrn_reflns_limit_k_max 26
_diffrn_reflns_limit_k_min -26
_diffrn_reflns_limit_l_max 15
_diffrn_reflns_limit_l_min -15
_diffrn_reflns_number 35168
_diffrn_reflns_theta_full 27.94
_diffrn_reflns_theta_max 27.94
_diffrn_reflns_theta_min 2.01
_diffrn_standards_decay_% 0
_exptl_absorpt_coefficient_mu 0.076
_exptl_absorpt_correction_T_max 0.9952
_exptl_absorpt_correction_T_min 0.9763
_exptl_absorpt_correction_type multi-scan
_exptl_absorpt_process_details '(Sheldrick, 2008)'
_exptl_crystal_colour colorless
_exptl_crystal_density_diffrn 1.198
_exptl_crystal_density_method 'not measured'
_exptl_crystal_description needle
_exptl_crystal_F_000 1676
_exptl_crystal_size_max 0.486
_exptl_crystal_size_mid 0.102
_exptl_crystal_size_min 0.076
_refine_diff_density_max 0.312
_refine_diff_density_min -0.260
_refine_diff_density_rms 0.053
_refine_ls_extinction_method none
_refine_ls_goodness_of_fit_ref 1.137
_refine_ls_hydrogen_treatment mixed
_refine_ls_matrix_type full
_refine_ls_number_parameters 426
_refine_ls_number_reflns 3530
_refine_ls_number_restraints 184
_refine_ls_restrained_S_all 1.107
_refine_ls_R_factor_all 0.0777
_refine_ls_R_factor_gt 0.0670
_refine_ls_shift/su_max 0.000
_refine_ls_shift/su_mean 0.000
_refine_ls_structure_factor_coef Fsqd
_refine_ls_weighting_details 'calc w=1/[\s^2^(Fo^2^)+(0.0721P)^2^+1.2217P] where P=(Fo^2^+2Fc^2^)/3'
_refine_ls_weighting_scheme calc
_refine_ls_wR_factor_gt 0.1453
_refine_ls_wR_factor_ref 0.1507
_reflns_number_gt 3090
_reflns_number_total 3530
_reflns_threshold_expression >2sigma(I)
_cod_data_source_file np100571v_si_002.cif
_cod_data_source_block 033MJE09
_cod_depositor_comments
;
The following automatic conversions were performed:

'_symmetry_cell_setting' value 'Hexagonal' changed to 'hexagonal'
according to /home/saulius/struct/CIF-dictionaries/cif_core.dic
dictionary named 'cif_core.dic' version 2.4.2 from 2011-04-26.

Automatic conversion script
Id: cif_fix_values 1715 2011-07-08 13:25:40Z adriana 
;
_cod_database_code 1502817

loop_
_symmetry_equiv_pos_as_xyz
'x, y, z'
'-y, x-y, z+2/3'
'-x+y, -x, z+1/3'
'-x, -y, z+1/2'
'y, -x+y, z+1/6'
'x-y, x, z+5/6'

loop_
_atom_site_label
_atom_site_type_symbol
_atom_site_fract_x
_atom_site_fract_y
_atom_site_fract_z
_atom_site_U_iso_or_equiv
_atom_site_adp_type
_atom_site_occupancy
_atom_site_symmetry_multiplicity
_atom_site_calc_flag
_atom_site_refinement_flags
_atom_site_disorder_assembly
_atom_site_disorder_group
O1 O 0.60255(15) 0.84658(16) 0.0850(3) 0.0297(6) Uani 1 1 d . . .
O2 O 0.53490(18) 0.74862(18) -0.0370(3) 0.0370(7) Uani 1 1 d . . .
H2 H 0.572(3) 0.749(3) -0.061(5) 0.044 Uiso 1 1 d . . .
O3 O 0.75710(15) 1.05569(14) 0.8729(3) 0.0295(6) Uani 1 1 d . . .
O4 O 0.72695(19) 1.07780(18) 1.0393(3) 0.0455(8) Uani 1 1 d . . .
C1 C 0.6045(2) 0.7601(2) 0.2592(4) 0.0284(8) Uani 1 1 d . . .
H1A H 0.5864 0.7196 0.3172 0.034 Uiso 1 1 calc R . .
H1B H 0.6608 0.7896 0.2626 0.034 Uiso 1 1 calc R . .
C2 C 0.5789(2) 0.7234(2) 0.1406(4) 0.0312(9) Uani 1 1 d . . .
H2A H 0.6228 0.7268 0.0990 0.037 Uiso 1 1 calc R . .
H2B H 0.5396 0.6690 0.1480 0.037 Uiso 1 1 calc R . .
C3 C 0.5464(2) 0.7665(2) 0.0768(4) 0.0291(8) Uani 1 1 d . . .
C4 C 0.4710(2) 0.7530(2) 0.1289(3) 0.0227(7) Uani 1 1 d . . .
C5 C 0.48534(18) 0.76584(18) 0.2601(3) 0.0201(7) Uani 1 1 d . . .
H5 H 0.4677 0.7144 0.2937 0.024 Uiso 1 1 calc R . .
C6 C 0.43789(19) 0.7958(2) 0.3152(3) 0.0218(7) Uani 1 1 d . . .
H6A H 0.3832 0.7588 0.3034 0.026 Uiso 1 1 calc R . .
H6B H 0.4494 0.8444 0.2790 0.026 Uiso 1 1 calc R . .
C7 C 0.45419(19) 0.8087(2) 0.4417(3) 0.0228(7) Uani 1 1 d . . .
H7A H 0.4422 0.7599 0.4779 0.027 Uiso 1 1 calc R . .
H7B H 0.4207 0.8259 0.4755 0.027 Uiso 1 1 calc R . .
C8 C 0.53774(18) 0.86826(18) 0.4657(3) 0.0164(6) Uani 1 1 d . . .
C9 C 0.58920(18) 0.83992(19) 0.4101(3) 0.0187(6) Uani 1 1 d . . .
H9 H 0.5778 0.7930 0.4532 0.022 Uiso 1 1 calc R . .
C10 C 0.57186(19) 0.81333(19) 0.2841(3) 0.0210(7) Uani 1 1 d . . .
C11 C 0.67298(19) 0.8956(2) 0.4331(3) 0.0245(7) Uani 1 1 d . . .
H11A H 0.6876 0.9449 0.3964 0.029 Uiso 1 1 calc R . .
H11B H 0.7042 0.8757 0.3997 0.029 Uiso 1 1 calc R . .
C12 C 0.6898(2) 0.9086(2) 0.5612(3) 0.0250(7) Uani 1 1 d . . .
H12A H 0.6813 0.8607 0.5963 0.030 Uiso 1 1 calc R . .
H12B H 0.7440 0.9476 0.5723 0.030 Uiso 1 1 calc R . .
C13 C 0.63962(18) 0.93475(18) 0.6200(3) 0.0187(6) Uani 1 1 d . . .
H13 H 0.6506 0.9836 0.5832 0.022 Uiso 1 1 calc R . .
C14 C 0.55335(17) 0.87627(17) 0.5979(3) 0.0162(6) Uani 1 1 d . . .
C15 C 0.50423(18) 0.90527(19) 0.6559(3) 0.0197(6) Uani 1 1 d . . .
H15A H 0.5121 0.9518 0.6168 0.024 Uiso 1 1 calc R . .
H15B H 0.4498 0.8661 0.6484 0.024 Uiso 1 1 calc R . .
C16 C 0.52332(19) 0.92313(19) 0.7808(4) 0.0222(7) Uani 1 1 d . . .
H16A H 0.5109 0.8756 0.8213 0.027 Uiso 1 1 calc R . .
H16B H 0.4914 0.9428 0.8128 0.027 Uiso 1 1 calc R . .
C17 C 0.6072(2) 0.98169(18) 0.7997(3) 0.0217(7) Uani 1 1 d . . .
C18 C 0.65748(19) 0.95231(18) 0.7473(3) 0.0196(7) Uani 1 1 d . . .
H18 H 0.6452 0.9037 0.7862 0.024 Uiso 1 1 calc R . .
C19 C 0.7426(2) 1.01034(19) 0.7686(4) 0.0254(7) Uani 1 1 d . . .
H19 H 0.7609 1.0468 0.7037 0.030 Uiso 1 1 calc R . .
C20 C 0.7961(2) 0.9793(2) 0.7800(4) 0.0366(10) Uani 1 1 d . . .
C21 C 0.7054(2) 1.0433(2) 0.9516(4) 0.0307(8) Uani 1 1 d . . .
C22 C 0.6233(2) 0.9889(2) 0.9261(4) 0.0281(8) Uani 1 1 d . . .
H22A H 0.5913 1.0066 0.9637 0.034 Uiso 1 1 calc R . .
H22B H 0.6091 0.9382 0.9572 0.034 Uiso 1 1 calc R . .
C23 C 0.4061(2) 0.6718(2) 0.1078(4) 0.0311(8) Uani 1 1 d . . .
H23A H 0.3960 0.6639 0.0266 0.047 Uiso 1 1 calc R . .
H23B H 0.3602 0.6640 0.1469 0.047 Uiso 1 1 calc R . .
H23C H 0.4206 0.6354 0.1364 0.047 Uiso 1 1 calc R . .
C24 C 0.4479(2) 0.8068(2) 0.0724(4) 0.0265(8) Uani 1 1 d . . .
H24A H 0.4471 0.8006 -0.0096 0.040 Uiso 1 1 calc R . .
H24B H 0.4848 0.8596 0.0923 0.040 Uiso 1 1 calc R . .
H24C H 0.3972 0.7944 0.0987 0.040 Uiso 1 1 calc R . .
C25 C 0.6094(2) 0.8773(2) 0.1964(4) 0.0249(7) Uani 1 1 d . . .
H25A H 0.5848 0.9089 0.1985 0.030 Uiso 1 1 calc R . .
H25B H 0.6639 0.9103 0.2153 0.030 Uiso 1 1 calc R . .
C26 C 0.5539(2) 0.94509(19) 0.4159(4) 0.0241(7) Uani 1 1 d . . .
H26A H 0.5582 0.9439 0.3337 0.036 Uiso 1 1 calc R . .
H26B H 0.6017 0.9861 0.4471 0.036 Uiso 1 1 calc R . .
H26C H 0.5121 0.9542 0.4354 0.036 Uiso 1 1 calc R . .
C27 C 0.5312(2) 0.79846(19) 0.6529(3) 0.0224(7) Uani 1 1 d . . .
H27A H 0.4758 0.7653 0.6504 0.034 Uiso 1 1 calc R . .
H27B H 0.5484 0.8065 0.7316 0.034 Uiso 1 1 calc R . .
H27C H 0.5555 0.7744 0.6115 0.034 Uiso 1 1 calc R . .
C28 C 0.6252(2) 1.05970(19) 0.7519(4) 0.0267(8) Uani 1 1 d . . .
H28A H 0.5935 1.0768 0.7900 0.040 Uiso 1 1 calc R . .
H28B H 0.6145 1.0550 0.6708 0.040 Uiso 1 1 calc R . .
H28C H 0.6790 1.0969 0.7647 0.040 Uiso 1 1 calc R . .
C29 C 0.8598(2) 1.0101(3) 0.7182(5) 0.0541(15) Uani 1 1 d . . .
H29A H 0.8963 0.9943 0.7292 0.065 Uiso 1 1 calc R . .
H29B H 0.8686 1.0478 0.6632 0.065 Uiso 1 1 calc R . .
C30 C 0.7768(3) 0.9202(3) 0.8677(6) 0.0627(16) Uani 1 1 d . . .
H30A H 0.8174 0.9074 0.8720 0.094 Uiso 1 1 calc R . .
H30B H 0.7286 0.8745 0.8482 0.094 Uiso 1 1 calc R . .
H30C H 0.7717 0.9397 0.9409 0.094 Uiso 1 1 calc R . .
C31 C 0.942(2) 0.870(2) 1.023(3) 0.117(7) Uani 0.226(7) 1 d PDU A -1
H31A H 0.9941 0.8992 0.9940 0.175 Uiso 0.226(7) 1 calc PR A -1
H31B H 0.9060 0.8565 0.9596 0.175 Uiso 0.226(7) 1 calc PR A -1
H31C H 0.9345 0.8233 1.0590 0.175 Uiso 0.226(7) 1 calc PR A -1
C32 C 0.9277(13) 0.9175(15) 1.108(4) 0.114(6) Uani 0.226(7) 1 d PDU A -1
H32A H 0.9404 0.9665 1.0718 0.137 Uiso 0.226(7) 1 calc PR A -1
H32B H 0.9631 0.9290 1.1719 0.137 Uiso 0.226(7) 1 calc PR A -1
C33 C 0.8470(13) 0.8811(13) 1.153(3) 0.114(6) Uani 0.226(7) 1 d PDU A -1
H33A H 0.8112 0.8520 1.0919 0.137 Uiso 0.226(7) 1 calc PR A -1
H33B H 0.8411 0.8443 1.2131 0.137 Uiso 0.226(7) 1 calc PR A -1
C34 C 0.8248(14) 0.9365(19) 1.202(3) 0.116(6) Uani 0.226(7) 1 d PDU A -1
H34A H 0.7777 0.9073 1.2469 0.140 Uiso 0.226(7) 1 calc PR A -1
H34B H 0.8127 0.9606 1.1387 0.140 Uiso 0.226(7) 1 calc PR A -1
C35 C 0.8844(18) 0.999(2) 1.276(4) 0.117(6) Uani 0.226(7) 1 d PDU A -1
H35A H 0.9319 1.0276 1.2319 0.140 Uiso 0.226(7) 1 calc PR A -1
H35B H 0.8955 0.9751 1.3406 0.140 Uiso 0.226(7) 1 calc PR A -1
C36 C 0.862(2) 1.0552(19) 1.322(3) 0.118(6) Uani 0.226(7) 1 d PDU A -1
H36A H 0.9048 1.0955 1.3638 0.178 Uiso 0.226(7) 1 calc PR A -1
H36B H 0.8181 1.0285 1.3721 0.178 Uiso 0.226(7) 1 calc PR A -1
H36C H 0.8487 1.0777 1.2590 0.178 Uiso 0.226(7) 1 calc PR A -1
C41 C 0.901(2) 0.860(2) 1.071(4) 0.111(7) Uani 0.199(8) 1 d PDU B -2
H41A H 0.9467 0.8755 1.0240 0.166 Uiso 0.199(8) 1 calc PR B -2
H41B H 0.8568 0.8435 1.0217 0.166 Uiso 0.199(8) 1 calc PR B -2
H41C H 0.8934 0.8176 1.1196 0.166 Uiso 0.199(8) 1 calc PR B -2
C42 C 0.9122(15) 0.9266(19) 1.142(4) 0.113(6) Uani 0.199(8) 1 d PDU B -2
H42A H 0.9217 0.9693 1.0918 0.135 Uiso 0.199(8) 1 calc PR B -2
H42B H 0.9583 0.9435 1.1895 0.135 Uiso 0.199(8) 1 calc PR B -2
C43 C 0.8458(17) 0.910(2) 1.219(4) 0.115(6) Uani 0.199(8) 1 d PDU B -2
H43A H 0.8405 0.8725 1.2767 0.138 Uiso 0.199(8) 1 calc PR B -2
H43B H 0.7985 0.8873 1.1739 0.138 Uiso 0.199(8) 1 calc PR B -2
C44 C 0.8532(15) 0.980(2) 1.280(4) 0.117(6) Uani 0.199(8) 1 d PDU B -2
H44A H 0.8178 0.9941 1.2441 0.141 Uiso 0.199(8) 1 calc PR B -2
H44B H 0.8367 0.9659 1.3591 0.141 Uiso 0.199(8) 1 calc PR B -2
C45 C 0.9325(18) 1.0493(19) 1.280(3) 0.119(6) Uani 0.199(8) 1 d PDU B -2
H45A H 0.9279 1.0952 1.2916 0.143 Uiso 0.199(8) 1 calc PR B -2
H45B H 0.9553 1.0538 1.2042 0.143 Uiso 0.199(8) 1 calc PR B -2
C46 C 0.987(2) 1.049(3) 1.368(4) 0.124(8) Uani 0.199(8) 1 d PDU B -2
H46A H 1.0353 1.0966 1.3636 0.186 Uiso 0.199(8) 1 calc PR B -2
H46B H 0.9951 1.0059 1.3532 0.186 Uiso 0.199(8) 1 calc PR B -2
H46C H 0.9645 1.0434 1.4429 0.186 Uiso 0.199(8) 1 calc PR B -2

loop_
_atom_site_aniso_label
_atom_site_aniso_U_11
_atom_site_aniso_U_22
_atom_site_aniso_U_33
_atom_site_aniso_U_23
_atom_site_aniso_U_13
_atom_site_aniso_U_12
O1 0.0357(14) 0.0442(15) 0.0132(12) 0.0023(11) 0.0032(11) 0.0231(13)
O2 0.0505(18) 0.0593(19) 0.0155(13) -0.0043(13) 0.0000(12) 0.0381(16)
O3 0.0336(14) 0.0251(13) 0.0243(13) -0.0116(11) -0.0048(11) 0.0106(11)
O4 0.0550(19) 0.0511(18) 0.0298(16) -0.0210(14) -0.0083(14) 0.0261(16)
C1 0.039(2) 0.040(2) 0.0178(17) -0.0071(16) -0.0030(16) 0.0288(18)
C2 0.044(2) 0.048(2) 0.0184(17) -0.0075(16) -0.0027(16) 0.036(2)
C3 0.041(2) 0.040(2) 0.0144(16) -0.0033(16) 0.0001(16) 0.0260(18)
C4 0.0323(18) 0.0278(17) 0.0133(15) -0.0044(13) -0.0021(14) 0.0189(15)
C5 0.0247(16) 0.0210(15) 0.0149(15) -0.0009(13) -0.0012(13) 0.0117(13)
C6 0.0219(16) 0.0245(17) 0.0184(17) -0.0054(14) -0.0027(13) 0.0112(14)
C7 0.0205(16) 0.0296(18) 0.0191(17) -0.0041(14) 0.0007(13) 0.0132(14)
C8 0.0209(15) 0.0184(15) 0.0116(14) -0.0008(12) 0.0044(12) 0.0110(13)
C9 0.0228(16) 0.0267(17) 0.0118(15) -0.0004(13) 0.0009(12) 0.0164(14)
C10 0.0261(17) 0.0278(17) 0.0155(16) -0.0022(14) -0.0007(14) 0.0182(14)
C11 0.0213(16) 0.040(2) 0.0149(17) -0.0027(14) 0.0029(13) 0.0172(15)
C12 0.0233(16) 0.0363(19) 0.0196(17) -0.0087(15) -0.0031(14) 0.0181(15)
C13 0.0221(16) 0.0202(15) 0.0162(15) 0.0005(13) 0.0012(13) 0.0124(13)
C14 0.0163(14) 0.0123(13) 0.0181(16) -0.0028(12) 0.0021(12) 0.0058(12)
C15 0.0202(16) 0.0200(15) 0.0192(16) 0.0008(13) 0.0052(13) 0.0104(13)
C16 0.0234(17) 0.0237(16) 0.0194(17) 0.0004(14) 0.0054(13) 0.0115(14)
C17 0.0308(18) 0.0176(15) 0.0178(16) -0.0039(13) 0.0017(14) 0.0129(14)
C18 0.0251(16) 0.0174(15) 0.0162(15) -0.0020(12) 0.0014(13) 0.0106(13)
C19 0.0302(18) 0.0213(16) 0.0216(18) -0.0084(14) -0.0025(15) 0.0107(14)
C20 0.034(2) 0.043(2) 0.039(2) -0.0264(19) -0.0232(18) 0.0233(18)
C21 0.045(2) 0.0280(18) 0.0258(19) -0.0067(16) -0.0034(17) 0.0231(17)
C22 0.037(2) 0.0265(18) 0.0203(17) -0.0032(15) 0.0025(16) 0.0158(16)
C23 0.044(2) 0.0327(19) 0.0179(18) -0.0092(15) -0.0057(16) 0.0197(17)
C24 0.0322(18) 0.037(2) 0.0147(16) 0.0005(15) -0.0042(14) 0.0201(16)
C25 0.0262(18) 0.0340(19) 0.0141(16) 0.0011(14) 0.0042(14) 0.0146(15)
C26 0.0309(18) 0.0250(17) 0.0213(17) 0.0005(14) -0.0016(15) 0.0177(15)
C27 0.0327(18) 0.0213(16) 0.0158(17) 0.0015(13) 0.0012(14) 0.0153(15)
C28 0.0323(18) 0.0209(16) 0.030(2) 0.0002(15) 0.0021(16) 0.0155(15)
C29 0.031(2) 0.064(3) 0.072(4) -0.042(3) -0.019(2) 0.027(2)
C30 0.073(4) 0.059(3) 0.074(4) -0.012(3) -0.034(3) 0.046(3)
C31 0.095(10) 0.145(13) 0.134(16) 0.070(11) 0.035(9) 0.079(9)
C32 0.094(9) 0.142(12) 0.136(15) 0.073(11) 0.034(9) 0.081(8)
C33 0.094(9) 0.142(12) 0.137(15) 0.073(10) 0.035(8) 0.081(8)
C34 0.096(9) 0.143(12) 0.137(15) 0.071(10) 0.038(9) 0.080(8)
C35 0.095(9) 0.144(12) 0.138(15) 0.071(10) 0.039(9) 0.079(8)
C36 0.095(10) 0.144(12) 0.141(15) 0.069(11) 0.042(9) 0.078(8)
C41 0.092(10) 0.139(12) 0.135(15) 0.076(11) 0.034(9) 0.082(8)
C42 0.092(9) 0.141(12) 0.136(15) 0.074(10) 0.035(9) 0.082(8)
C43 0.094(9) 0.143(12) 0.137(15) 0.072(10) 0.037(8) 0.080(8)
C44 0.095(9) 0.144(12) 0.138(15) 0.070(10) 0.039(9) 0.079(8)
C45 0.097(9) 0.145(12) 0.139(15) 0.070(11) 0.038(9) 0.078(8)
C46 0.102(10) 0.143(14) 0.142(16) 0.072(12) 0.032(10) 0.073(10)

loop_
_atom_type_symbol
_atom_type_description
_atom_type_scat_dispersion_real
_atom_type_scat_dispersion_imag
_atom_type_scat_source
C C 0.0033 0.0016 'International Tables Vol C Tables 4.2.6.8 and 6.1.1.4'
H H 0.0000 0.0000 'International Tables Vol C Tables 4.2.6.8 and 6.1.1.4'
O O 0.0106 0.0060 'International Tables Vol C Tables 4.2.6.8 and 6.1.1.4'

loop_
_geom_angle_atom_site_label_1
_geom_angle_atom_site_label_2
_geom_angle_atom_site_label_3
_geom_angle
C25 O1 C3 113.5(3)
C21 O3 C19 125.1(3)
C10 C1 C2 110.4(3)
C3 C2 C1 108.1(3)
O2 C3 O1 107.1(3)
O2 C3 C2 113.3(3)
O1 C3 C2 106.6(3)
O2 C3 C4 108.7(3)
O1 C3 C4 109.1(3)
C2 C3 C4 111.9(3)
C23 C4 C24 106.8(3)
C23 C4 C3 111.7(3)
C24 C4 C3 109.0(3)
C23 C4 C5 109.1(3)
C24 C4 C5 114.0(3)
C3 C4 C5 106.3(3)
C6 C5 C10 114.8(3)
C6 C5 C4 112.8(3)
C10 C5 C4 110.0(3)
C5 C6 C7 111.3(3)
C6 C7 C8 112.0(3)
C7 C8 C26 108.5(3)
C7 C8 C9 108.0(3)
C26 C8 C9 111.5(3)
C7 C8 C14 110.3(2)
C26 C8 C14 110.1(3)
C9 C8 C14 108.5(2)
C11 C9 C10 113.7(3)
C11 C9 C8 110.7(3)
C10 C9 C8 116.8(3)
C25 C10 C5 109.3(3)
C25 C10 C1 104.8(3)
C5 C10 C1 106.1(3)
C25 C10 C9 115.1(3)
C5 C10 C9 112.3(3)
C1 C10 C9 108.7(3)
C9 C11 C12 111.8(3)
C13 C12 C11 112.1(3)
C12 C13 C18 113.8(3)
C12 C13 C14 110.2(3)
C18 C13 C14 112.4(3)
C15 C14 C27 106.6(3)
C15 C14 C13 108.9(2)
C27 C14 C13 110.1(3)
C15 C14 C8 110.1(3)
C27 C14 C8 111.6(3)
C13 C14 C8 109.4(2)
C16 C15 C14 112.7(3)
C15 C16 C17 112.2(3)
C22 C17 C16 108.7(3)
C22 C17 C28 109.5(3)
C16 C17 C28 110.1(3)
C22 C17 C18 106.3(3)
C16 C17 C18 109.5(3)
C28 C17 C18 112.6(3)
C17 C18 C19 109.9(3)
C17 C18 C13 110.9(3)
C19 C18 C13 112.1(3)
O3 C19 C20 102.9(3)
O3 C19 C18 114.1(3)
C20 C19 C18 117.3(3)
C29 C20 C30 124.3(4)
C29 C20 C19 118.9(4)
C30 C20 C19 116.5(4)
O4 C21 O3 118.1(4)
O4 C21 C22 123.3(4)
O3 C21 C22 118.6(3)
C21 C22 C17 112.0(3)
O1 C25 C10 110.9(3)
C31 C32 C33 115.3(6)
C34 C33 C32 115.0(5)
C33 C34 C35 115.4(6)
C34 C35 C36 114.8(6)
C41 C42 C43 115.2(6)
C42 C43 C44 114.7(5)
C45 C44 C43 115.2(5)
C44 C45 C46 115.4(6)

loop_
_geom_bond_atom_site_label_1
_geom_bond_atom_site_label_2
_geom_bond_distance
O1 C25 1.437(4)
O1 C3 1.447(5)
O2 C3 1.386(4)
O3 C21 1.331(5)
O3 C19 1.479(4)
O4 C21 1.206(5)
C1 C10 1.551(5)
C1 C2 1.552(5)
C2 C3 1.530(5)
C3 C4 1.542(5)
C4 C23 1.529(5)
C4 C24 1.539(5)
C4 C5 1.580(5)
C5 C6 1.518(5)
C5 C10 1.548(5)
C6 C7 1.530(5)
C7 C8 1.537(4)
C8 C26 1.540(4)
C8 C9 1.566(4)
C8 C14 1.590(4)
C9 C11 1.523(5)
C9 C10 1.566(5)
C10 C25 1.534(5)
C11 C12 1.550(5)
C12 C13 1.531(5)
C13 C18 1.551(5)
C13 C14 1.569(4)
C14 C15 1.548(4)
C14 C27 1.552(4)
C15 C16 1.527(5)
C16 C17 1.528(5)
C17 C22 1.525(5)
C17 C28 1.542(5)
C17 C18 1.545(5)
C18 C19 1.548(5)
C19 C20 1.508(5)
C20 C29 1.338(7)
C20 C30 1.483(7)
C21 C22 1.498(5)
C31 C32 1.519(5)
C32 C33 1.520(5)
C33 C34 1.518(5)
C34 C35 1.519(5)
C35 C36 1.522(5)
C41 C42 1.518(5)
C42 C43 1.521(5)
C43 C44 1.522(5)
C44 C45 1.518(5)
C45 C46 1.518(5)

loop_
_geom_hbond_atom_site_label_D
_geom_hbond_atom_site_label_H
_geom_hbond_atom_site_label_A
_geom_hbond_distance_DH
_geom_hbond_distance_HA
_geom_hbond_distance_DA
_geom_hbond_angle_DHA
_geom_hbond_site_symmetry_A
O2 H2 O4 0.80(5) 1.99(5) 2.779(4) 168(5) 6_653
